data_7705027
loop_
_publ_author_name
'Liu, Shuting'
'Lu, Jingjing'
'Li, Xiao-Lei'
'Zhu, Zhenhua'
'Tang, Jinkui'

_publ_section_title
;
 Counter anions influence the relaxation dynamics of phenoxy-bridged
 Dy<sub>2</sub> single molecule magnets.
;
_journal_issue 35
_journal_name_full 'Dalton transactions (Cambridge, England : 2003)'
_journal_page_first 12372
_journal_page_last 12379
_journal_paper_doi 10.1039/d0dt02451a
_journal_volume 49
_journal_year 2020
_chemical_formula_moiety 'C53 H50 Dy2 N12 O10, 2(Cl O4), 4(C H4 O), 2(H2 O)'
_chemical_formula_sum 'C57 H70 Cl2 Dy2 N12 O24'
_chemical_formula_weight 1703.15
_space_group_crystal_system monoclinic
_space_group_IT_number 14
_space_group_name_Hall '-P 2yn'
_space_group_name_H-M_alt 'P 1 21/n 1'
_atom_sites_solution_hydrogens mixed
_atom_sites_solution_primary dual
_audit_creation_date 2020-08-01
_audit_creation_method
;
Olex2 1.3
(compiled 2020.07.31 svn.rc2a77460 for OlexSys, GUI svn.r6143)
;
_audit_update_record
;
2020-08-03 deposited with the CCDC.	2020-08-04 downloaded from the CCDC.
;
_cell_angle_alpha 90
_cell_angle_beta 104.9210(10)
_cell_angle_gamma 90
_cell_formula_units_Z 4
_cell_length_a 14.0961(9)
_cell_length_b 18.9669(12)
_cell_length_c 26.3438(18)
_cell_measurement_reflns_used 9993
_cell_measurement_temperature 273.15
_cell_measurement_theta_max 26.10
_cell_measurement_theta_min 2.29
_cell_volume 6805.8(8)
_computing_molecular_graphics 'Olex2 1.3 (Dolomanov et al., 2009)'
_computing_publication_material 'Olex2 1.3 (Dolomanov et al., 2009)'
_computing_structure_refinement 'SHELXL 2018/3 (Sheldrick, 2015)'
_computing_structure_solution 'SHELXT 2018/2 (Sheldrick, 2018)'
_diffrn_ambient_temperature 273.15
_diffrn_measured_fraction_theta_full 0.638
_diffrn_measured_fraction_theta_max 0.658
_diffrn_measurement_device_type 'CCD area detector'
_diffrn_measurement_method 'phi and omega scans'
_diffrn_radiation_monochromator graphite
_diffrn_radiation_type MoK\a
_diffrn_radiation_wavelength 0.71073
_diffrn_reflns_av_R_equivalents 0.0447
_diffrn_reflns_av_unetI/netI 0.0788
_diffrn_reflns_Laue_measured_fraction_full 0.638
_diffrn_reflns_Laue_measured_fraction_max 0.658
_diffrn_reflns_limit_h_max 17
_diffrn_reflns_limit_h_min -17
_diffrn_reflns_limit_k_max 23
_diffrn_reflns_limit_k_min -19
_diffrn_reflns_limit_l_max 32
_diffrn_reflns_limit_l_min -26
_diffrn_reflns_number 26112
_diffrn_reflns_point_group_measured_fraction_full 0.638
_diffrn_reflns_point_group_measured_fraction_max 0.658
_diffrn_reflns_theta_full 25.242
_diffrn_reflns_theta_max 26.109
_diffrn_reflns_theta_min 1.339
_diffrn_source_current 30.0
_diffrn_source_power 1.35
_diffrn_source_voltage 45.0
_exptl_absorpt_coefficient_mu 2.343
_exptl_absorpt_correction_T_max 0.288
_exptl_absorpt_correction_T_min 0.136
_exptl_absorpt_correction_type multi-scan
_exptl_crystal_colour 'metallic light colourless'
_exptl_crystal_colour_lustre metallic
_exptl_crystal_colour_modifier light
_exptl_crystal_colour_primary colourless
_exptl_crystal_density_diffrn 1.662
_exptl_crystal_description block
_exptl_crystal_F_000 3416
_exptl_crystal_size_max 0.2
_exptl_crystal_size_mid 0.15
_exptl_crystal_size_min 0.1
_refine_diff_density_max 1.378
_refine_diff_density_min -0.736
_refine_diff_density_rms 0.145
_refine_ls_extinction_method none
_refine_ls_goodness_of_fit_ref 1.107
_refine_ls_hydrogen_treatment mixed
_refine_ls_matrix_type full
_refine_ls_number_parameters 878
_refine_ls_number_reflns 8915
_refine_ls_number_restraints 95
_refine_ls_restrained_S_all 1.117
_refine_ls_R_factor_all 0.0729
_refine_ls_R_factor_gt 0.0582
_refine_ls_shift/su_max 0.001
_refine_ls_shift/su_mean 0.000
_refine_ls_structure_factor_coef Fsqd
_refine_ls_weighting_details 'w=1/[\s^2^(Fo^2^)+(0.0694P)^2^+28.7539P] where P=(Fo^2^+2Fc^2^)/3'
_refine_ls_weighting_scheme calc
_refine_ls_wR_factor_gt 0.1517
_refine_ls_wR_factor_ref 0.1595
_reflns_Friedel_coverage 0.000
_reflns_number_gt 7238
_reflns_number_total 8915
_reflns_threshold_expression 'I > 2\s(I)'
_cod_data_source_file d0dt02451a2.cif
_cod_data_source_block Dy2-ClO4
_cod_depositor_comments 'Adding full bibliography for 7705026--7705029.cif.'
_cod_database_code 7705027
_shelx_shelxl_version_number 2018/3
_shelx_space_group_comment
;
The symmetry employed for this shelxl refinement is uniquely defined
by the following loop, which should always be used as a source of
symmetry information in preference to the above space-group names.
They are only intended as comments.
;
_shelx_estimated_absorpt_t_max 0.799
_shelx_estimated_absorpt_t_min 0.651
_olex2_refinement_description
;
1. Fixed Uiso
 At 1.2 times of:
  All C(H) groups, All C(H,H) groups, All N(H) groups
 At 1.5 times of:
  All C(H,H,H) groups, All O(H) groups, All O(H,H) groups
2. Restrained distances
 O13-C57
 1.43 with sigma of 0.01
 O11-C56
 1.43 with sigma of 0.01
 C55-O16
 1.43 with sigma of 0.01
 O15-C54
 1.43 with sigma of 0.01
 O5-H5
 0.85 with sigma of 0.01
 H12D-O12
 0.82 with sigma of 0.01
 Cl2-O1A = Cl2-O1B = Cl2-O1C = Cl2-O1D
 1.5 with sigma of 0.02
 Dy1-H5
 2.864755 with sigma of 0.02
 C35-H5
 1.870334 with sigma of 0.02
 O1A-O1C \\sim O1B-O1D \\sim O1A-O1D \\sim O1B-O1C \\sim O1A-O1B \\sim O1C-O1D
 with sigma of 0.04
 Cl2-O1A \\sim Cl2-O1B \\sim Cl2-O1C \\sim Cl2-O1D
 with sigma of 0.02
3. Uiso/Uaniso restraints and constraints
Cl2 \\sim O1A \\sim O1B \\sim O1C \\sim O1D: within 2A with sigma of 0.04 and
sigma for terminal atoms of 0.08 within 2A
Uanis(O14) \\sim Ueq, Uanis(C55) \\sim Ueq: with sigma of 0.001 and sigma for
terminal atoms of 0.002
4. Rigid body (RIGU) restrains
 Cl2, O1A, O1B, O1C, O1D
 with sigma for 1-2 distances of 0.004 and sigma for 1-3 distances of 0.004
5.a Everything fixed:
 O14, H14A, H14B
5.b Riding coordinates:
 O11(H11A), O13(H13), C55(H55A,H55B,H55C), C57(H57A,H57B,H57C), C57(H12D,H12E)
5.c Rotating group:
 O6(H6A,H6B)
5.d Aromatic/amide H refined with riding coordinates:
 N2(H2), C1(H1), C2(H2A), N11(H11), N5(H5A), C4(H4), C5(H5B), C7(H7), C8(H8),
 C9(H9), C10(H10), N8(H8A), C15(H15), C18(H18), C21(H21), C22(H22), C24(H24),
 C26(H26), C28(H28), C31(H31), C33(H33), C34(H34), C37(H37), C38(H38), C41(H41),
  C42(H42), C43(H43), C44(H44), C49(H49), C51(H51), C52(H52), C53(H53)
5.e Idealised Me refined as rotating group:
 C12(H12A,H12B,H12C), C17(H17A,H17B,H17C), C35(H35A,H35B,H35C), C40(H40A,H40B,
 H40C), C46(H46A,H46B,H46C), C54(H54A,H54B,H54C), C56(H56A,H56B,H56C)
5.f Idealised tetrahedral OH refined as rotating group:
 O15(H15A), O16(H16)
;
_smtbx_masks_void_probe_radius 1.2
_smtbx_masks_void_truncation_radius 1.2
_olex2_submission_special_instructions 'No special instructions were received'

loop_
_space_group_symop_operation_xyz
'x, y, z'
'-x+1/2, y+1/2, -z+1/2'
'-x, -y, -z'
'x-1/2, -y-1/2, z-1/2'

loop_
_atom_site_label
_atom_site_type_symbol
_atom_site_fract_x
_atom_site_fract_y
_atom_site_fract_z
_atom_site_U_iso_or_equiv
_atom_site_adp_type
_atom_site_occupancy
_atom_site_site_symmetry_order
_atom_site_calc_flag
_atom_site_refinement_flags_posn
_atom_site_refinement_flags_adp
_atom_site_refinement_flags_occupancy
_atom_site_disorder_assembly
_atom_site_disorder_group
Dy1 Dy 0.43881(3) 0.11332(2) 0.30893(2) 0.01609(13) Uani 1 1 d D . . . .
Dy2 Dy 0.64217(3) 0.25561(2) 0.31963(2) 0.01817(13) Uani 1 1 d . . . . .
Cl1 Cl 0.04850(18) 0.22271(13) 0.09954(9) 0.0269(5) Uani 1 1 d . . . . .
O17 O -0.0474(7) 0.2349(5) 0.0712(4) 0.052(2) Uani 1 1 d . . . . .
O10 O 0.3292(5) 0.3087(3) 0.2725(3) 0.0242(14) Uani 1 1 d . . . . .
N2 N 0.2177(5) 0.1730(4) 0.2427(3) 0.0237(17) Uani 1 1 d . . . . .
H2 H 0.175105 0.192463 0.217242 0.028 Uiso 1 1 calc R U . . .
O7 O 0.5183(5) -0.0717(4) 0.2093(3) 0.0298(16) Uani 1 1 d . . . . .
O8 O 0.5796(5) 0.1431(3) 0.1826(3) 0.0242(14) Uani 1 1 d . . . . .
O1 O 0.4395(5) 0.0335(3) 0.2481(3) 0.0219(13) Uani 1 1 d . . . . .
O6 O 0.7732(6) 0.3257(5) 0.3726(3) 0.041(2) Uani 1 1 d . . . . .
H6A H 0.749645 0.358661 0.388333 0.062 Uiso 1 1 d R U . . .
H6B H 0.807893 0.300550 0.398045 0.062 Uiso 1 1 d R U . . .
O20 O 0.0964(8) 0.1758(4) 0.0707(3) 0.050(2) Uani 1 1 d . . . . .
O4 O 0.5893(5) 0.3658(4) 0.3211(3) 0.0294(15) Uani 1 1 d . . . . .
C1 C 0.7337(6) -0.0082(5) 0.2828(4) 0.026(2) Uani 1 1 d . . . . .
H1 H 0.768809 -0.041773 0.305945 0.031 Uiso 1 1 calc R U . . .
O2 O 0.5779(4) 0.1476(3) 0.2825(3) 0.0188(13) Uani 1 1 d . . . . .
O9 O 0.5046(7) 0.4628(4) 0.3640(4) 0.043(2) Uani 1 1 d . . . . .
N4 N 0.4462(6) 0.1143(4) 0.4048(3) 0.0192(16) Uani 1 1 d . . . . .
C2 C 0.3066(7) 0.3588(5) 0.3546(4) 0.0229(19) Uani 1 1 d . . . . .
H2A H 0.249867 0.383040 0.337712 0.027 Uiso 1 1 calc R U . . .
O19 O 0.0503(6) 0.1918(4) 0.1505(3) 0.0336(17) Uani 1 1 d . . . . .
N11 N 0.7145(6) 0.1999(5) 0.4446(3) 0.0255(17) Uani 1 1 d . . . . .
H11 H 0.721302 0.198694 0.477986 0.031 Uiso 1 1 calc R U . . .
O5 O 0.3764(5) 0.0006(3) 0.3314(3) 0.0295(16) Uani 1 1 d D . . . .
H5 H 0.399(7) -0.0332(9) 0.316(3) 0.044 Uiso 1 1 d D U . . .
N7 N 0.6346(6) 0.3151(4) 0.2330(3) 0.0247(18) Uani 1 1 d . . . . .
O18 O 0.1008(6) 0.2888(4) 0.1069(3) 0.0372(18) Uani 1 1 d . . . . .
N5 N 0.5932(6) 0.0529(5) 0.4211(3) 0.0286(19) Uani 1 1 d . . . . .
H5A H 0.638235 0.028433 0.441833 0.034 Uiso 1 1 calc R U . . .
C3 C 0.5231(7) 0.0834(5) 0.4389(4) 0.024(2) Uani 1 1 d . . . . .
C4 C 0.8161(8) 0.2070(6) 0.1928(4) 0.033(2) Uani 1 1 d . . . . .
H4 H 0.806760 0.220879 0.158019 0.040 Uiso 1 1 calc R U . . .
C5 C 0.6670(7) 0.0358(5) 0.3541(4) 0.0230(19) Uani 1 1 d . . . . .
H5B H 0.716339 0.012877 0.378780 0.028 Uiso 1 1 calc R U . . .
C6 C 0.4808(8) 0.4622(5) 0.3104(5) 0.036(3) Uani 1 1 d . . . . .
C7 C 0.2805(8) 0.1168(6) 0.1835(4) 0.035(3) Uani 1 1 d . . . . .
H7 H 0.230717 0.140034 0.159244 0.042 Uiso 1 1 calc R U . . .
N12 N 0.6343(6) 0.2302(4) 0.4127(3) 0.0217(16) Uani 1 1 d . . . . .
C8 C 0.2073(8) 0.1976(5) 0.3954(4) 0.030(2) Uani 1 1 d . . . . .
H8 H 0.207335 0.202958 0.430464 0.036 Uiso 1 1 calc R U . . .
C9 C 0.6877(7) 0.0424(5) 0.1957(4) 0.027(2) Uani 1 1 d . . . . .
H9 H 0.691433 0.042405 0.160995 0.033 Uiso 1 1 calc R U . . .
C10 C 0.3781(8) 0.1443(5) 0.4760(4) 0.030(2) Uani 1 1 d . . . . .
H10 H 0.328100 0.165046 0.487922 0.036 Uiso 1 1 calc R U . . .
N1 N 0.2937(6) 0.1321(4) 0.2335(3) 0.0242(17) Uani 1 1 d . . . . .
N10 N 0.7761(6) 0.1804(5) 0.3723(3) 0.0281(19) Uani 1 1 d . . . . .
C11 C 0.5157(8) 0.4071(5) 0.2346(5) 0.031(2) Uani 1 1 d . . . . .
C12 C 0.5695(9) 0.1387(6) 0.1284(5) 0.038(3) Uani 1 1 d . . . . .
H12A H 0.531524 0.177960 0.111203 0.056 Uiso 1 1 calc R U . . .
H12B H 0.536800 0.095518 0.115192 0.056 Uiso 1 1 calc R U . . .
H12C H 0.633247 0.139612 0.121653 0.056 Uiso 1 1 calc R U . . .
N8 N 0.6952(6) 0.2857(4) 0.2039(3) 0.0266(18) Uani 1 1 d . . . . .
H8A H 0.689822 0.300012 0.172343 0.032 Uiso 1 1 calc R U . . .
C13 C 0.3388(7) 0.0662(6) 0.1642(4) 0.029(2) Uani 1 1 d . . . . .
C14 C 0.7611(7) 0.2362(5) 0.2242(4) 0.026(2) Uani 1 1 d . . . . .
C15 C 0.5328(8) 0.0841(5) 0.4932(4) 0.029(2) Uani 1 1 d . . . . .
H15 H 0.587469 0.064582 0.516549 0.035 Uiso 1 1 calc R U . . .
C16 C 0.3748(7) 0.1418(5) 0.4223(4) 0.0225(19) Uani 1 1 d . . . . .
C17 C 0.2464(8) 0.3497(6) 0.2442(4) 0.033(2) Uani 1 1 d . . . . .
H17A H 0.235119 0.341152 0.207253 0.050 Uiso 1 1 calc R U . . .
H17B H 0.259638 0.398888 0.251282 0.050 Uiso 1 1 calc R U . . .
H17C H 0.189117 0.336439 0.255357 0.050 Uiso 1 1 calc R U . . .
C18 C 0.4505(8) 0.4561(5) 0.2013(5) 0.033(2) Uani 1 1 d . . . . .
H18 H 0.439163 0.454712 0.164911 0.039 Uiso 1 1 calc R U . . .
C19 C 0.4099(7) 0.0247(5) 0.1971(4) 0.024(2) Uani 1 1 d . . . . .
C20 C 0.2131(7) 0.1810(5) 0.2940(4) 0.023(2) Uani 1 1 d . . . . .
N6 N 0.5929(6) 0.0611(4) 0.3685(3) 0.0232(16) Uani 1 1 d . . . . .
C21 C 0.9218(8) 0.1114(6) 0.3821(5) 0.035(3) Uani 1 1 d . . . . .
H21 H 0.967835 0.091153 0.366798 0.042 Uiso 1 1 calc R U . . .
C22 C 0.7389(7) -0.0082(5) 0.2324(5) 0.030(2) Uani 1 1 d . . . . .
H22 H 0.777017 -0.042075 0.221384 0.036 Uiso 1 1 calc R U . . .
C23 C 0.6324(6) 0.0910(5) 0.2137(4) 0.0222(19) Uani 1 1 d . . . . .
C24 C 0.8837(7) 0.1577(6) 0.2143(5) 0.036(3) Uani 1 1 d . . . . .
H24 H 0.923004 0.138003 0.194536 0.043 Uiso 1 1 calc R U . . .
C25 C 0.8469(7) 0.1503(6) 0.3522(4) 0.031(2) Uani 1 1 d . . . . .
C26 C 0.3423(8) 0.3639(5) 0.4092(4) 0.032(2) Uani 1 1 d . . . . .
H26 H 0.309419 0.391566 0.428310 0.038 Uiso 1 1 calc R U . . .
C27 C 0.4516(7) -0.0311(6) 0.1734(4) 0.028(2) Uani 1 1 d . . . . .
C28 C 0.5686(7) 0.2538(5) 0.4340(4) 0.0206(19) Uani 1 1 d . . . . .
H28 H 0.579932 0.249392 0.470272 0.025 Uiso 1 1 calc R U . . .
C29 C 0.6756(7) 0.0419(5) 0.3013(4) 0.024(2) Uani 1 1 d . . . . .
C30 C 0.2851(7) 0.1681(5) 0.3813(4) 0.027(2) Uani 1 1 d . . . . .
C31 C 0.4237(9) -0.0442(7) 0.1210(5) 0.042(3) Uani 1 1 d . . . . .
H31 H 0.450044 -0.082233 0.107024 0.050 Uiso 1 1 calc R U . . .
C32 C 0.5317(7) 0.4090(5) 0.2900(4) 0.024(2) Uani 1 1 d . . . . .
C33 C 0.1286(7) 0.2130(5) 0.3035(4) 0.025(2) Uani 1 1 d . . . . .
H33 H 0.077126 0.228704 0.276147 0.029 Uiso 1 1 calc R U . . .
C34 C 0.1265(8) 0.2196(6) 0.3544(5) 0.034(2) Uani 1 1 d . . . . .
H34 H 0.071459 0.238826 0.362503 0.041 Uiso 1 1 calc R U . . .
C35 C 0.3372(8) -0.0286(6) 0.3705(4) 0.031(2) Uani 1 1 d D . . . .
H35A H 0.267022 -0.031201 0.358002 0.047 Uiso 1 1 calc R U . . .
H35B H 0.354311 0.000600 0.401335 0.047 Uiso 1 1 calc R U . . .
H35C H 0.363393 -0.075062 0.379099 0.047 Uiso 1 1 calc R U . . .
C36 C 0.7835(7) 0.1716(6) 0.4238(4) 0.028(2) Uani 1 1 d . . . . .
C37 C 0.8947(7) 0.1362(6) 0.2670(4) 0.032(2) Uani 1 1 d . . . . .
H37 H 0.939302 0.101017 0.281788 0.039 Uiso 1 1 calc R U . . .
C38 C 0.4591(9) 0.1144(5) 0.5104(4) 0.031(2) Uani 1 1 d . . . . .
H38 H 0.463379 0.115039 0.546255 0.038 Uiso 1 1 calc R U . . .
N3 N 0.2891(5) 0.1594(4) 0.3321(3) 0.0217(16) Uani 1 1 d . . . . .
C39 C 0.3557(6) 0.3173(5) 0.3251(4) 0.0215(19) Uani 1 1 d . . . . .
C40 C 0.5679(11) -0.1273(6) 0.1877(6) 0.051(3) Uani 1 1 d . . . . .
H40A H 0.600425 -0.107160 0.163328 0.076 Uiso 1 1 calc R U . . .
H40B H 0.520510 -0.161344 0.169983 0.076 Uiso 1 1 calc R U . . .
H40C H 0.615394 -0.149930 0.215720 0.076 Uiso 1 1 calc R U . . .
C41 C 0.5747(8) 0.3623(6) 0.2099(4) 0.031(2) Uani 1 1 d . . . . .
H41 H 0.568165 0.368757 0.174116 0.037 Uiso 1 1 calc R U . . .
C42 C 0.4167(9) 0.5084(6) 0.2779(6) 0.048(3) Uani 1 1 d . . . . .
H42 H 0.381641 0.541256 0.291926 0.057 Uiso 1 1 calc R U . . .
C43 C 0.4257(7) 0.3282(5) 0.4348(4) 0.024(2) Uani 1 1 d . . . . .
H43 H 0.448219 0.330958 0.471140 0.029 Uiso 1 1 calc R U . . .
C44 C 0.3547(9) 0.0002(8) 0.0881(5) 0.050(3) Uani 1 1 d . . . . .
H44 H 0.338084 -0.006473 0.051874 0.060 Uiso 1 1 calc R U . . .
C45 C 0.4776(7) 0.2869(5) 0.4055(4) 0.0208(19) Uani 1 1 d . . . . .
C46 C 0.4545(11) 0.5159(6) 0.3887(6) 0.052(3) Uani 1 1 d . . . . .
H46A H 0.470682 0.562216 0.378838 0.078 Uiso 1 1 calc R U . . .
H46B H 0.475429 0.511058 0.426167 0.078 Uiso 1 1 calc R U . . .
H46C H 0.384818 0.508963 0.377021 0.078 Uiso 1 1 calc R U . . .
C47 C 0.4403(6) 0.2779(4) 0.3510(3) 0.0145(16) Uani 1 1 d . . . . .
C48 C 0.8373(7) 0.1687(5) 0.2965(4) 0.027(2) Uani 1 1 d . . . . .
C49 C 0.8600(7) 0.1326(7) 0.4571(5) 0.036(3) Uani 1 1 d . . . . .
H49 H 0.863861 0.127483 0.492695 0.044 Uiso 1 1 calc R U . . .
N9 N 0.7683(5) 0.2182(4) 0.2748(3) 0.0207(16) Uani 1 1 d . . . . .
C50 C 0.6283(6) 0.0957(5) 0.2656(4) 0.0203(18) Uani 1 1 d . . . . .
C51 C 0.3123(8) 0.0529(7) 0.1095(5) 0.042(3) Uani 1 1 d . . . . .
H51 H 0.264672 0.080862 0.087628 0.050 Uiso 1 1 calc R U . . .
C52 C 0.9297(8) 0.1021(7) 0.4348(5) 0.041(3) Uani 1 1 d . . . . .
H52 H 0.980959 0.075652 0.455293 0.049 Uiso 1 1 calc R U . . .
C53 C 0.4057(10) 0.5050(7) 0.2256(6) 0.049(3) Uani 1 1 d . . . . .
H53 H 0.365052 0.538135 0.204615 0.059 Uiso 1 1 calc R U . . .
O3 O 0.4807(4) 0.2349(3) 0.3229(2) 0.0162(12) Uani 1 1 d . . . . .
O11 O 0.4792(6) -0.1002(5) 0.3037(4) 0.051(2) Uani 1 1 d D . . . .
H11A H 0.486970 -0.090026 0.274744 0.077 Uiso 1 1 d R U . . .
O15 O 0.6979(7) 0.4340(5) 0.4220(3) 0.052(2) Uani 1 1 d D . . . .
H15A H 0.643182 0.439965 0.402168 0.079 Uiso 1 1 calc R U . . .
O12 O 0.2412(7) 0.3216(6) 0.0547(3) 0.059(3) Uani 1 1 d D . . . .
O13 O 0.7542(8) -0.0052(6) 0.4990(5) 0.080(4) Uani 1 1 d D . . . .
H13 H 0.764375 -0.043782 0.487388 0.120 Uiso 1 1 d R U . . .
O16 O 0.7135(8) 0.0652(6) 0.0533(5) 0.074(3) Uani 1 1 d D . . . .
H16 H 0.732316 0.031913 0.073272 0.111 Uiso 1 1 calc R U . . .
O14 O 0.961610 0.290380 0.439690 0.093 Uani 1 1 d . U . . .
H14A H 0.978830 0.290110 0.473070 0.140 Uiso 1 1 d . U . . .
H14B H 1.012820 0.277790 0.430680 0.140 Uiso 1 1 d . U . . .
C54 C 0.6884(16) 0.4099(10) 0.4722(4) 0.089(7) Uani 1 1 d D . . . .
H54A H 0.669431 0.361115 0.469726 0.134 Uiso 1 1 calc R U . . .
H54B H 0.639244 0.437298 0.482571 0.134 Uiso 1 1 calc R U . . .
H54C H 0.750103 0.415081 0.497924 0.134 Uiso 1 1 calc R U . . .
C55 C 0.7931(12) 0.1146(9) 0.0576(8) 0.081(5) Uani 1 1 d D U . . .
H55A H 0.850628 0.098225 0.083007 0.122 Uiso 1 1 d R U . . .
H55B H 0.773448 0.159325 0.068617 0.122 Uiso 1 1 d R U . . .
H55C H 0.807298 0.119615 0.024107 0.122 Uiso 1 1 d R U . . .
C56 C 0.5648(8) -0.1333(7) 0.3346(6) 0.053(3) Uani 1 1 d D . . . .
H56A H 0.589555 -0.165920 0.313222 0.079 Uiso 1 1 calc R U . . .
H56B H 0.549203 -0.158089 0.363107 0.079 Uiso 1 1 calc R U . . .
H56C H 0.613818 -0.098171 0.348259 0.079 Uiso 1 1 calc R U . . .
C57 C 0.8275(8) 0.0052(8) 0.5465(4) 0.060(4) Uani 1 1 d D . . . .
H57A H 0.891420 0.008208 0.540049 0.090 Uiso 1 1 d R U . . .
H57B H 0.826680 -0.032692 0.570569 0.090 Uiso 1 1 d R U . . .
H57C H 0.812720 0.048728 0.561388 0.090 Uiso 1 1 d R U . . .
H12D H 0.195520 0.315128 0.068289 0.072 Uiso 1 1 d DR U . . .
H12E H 0.303650 0.307678 0.080499 0.072 Uiso 1 1 d R U . . .
Cl2 Cl 0.8704(2) -0.1495(2) 0.44072(13) 0.0527(8) Uani 1 1 d D U . . .
O1A O 0.7825(11) -0.1374(14) 0.4022(8) 0.214(11) Uani 1 1 d D U . . .
O1B O 0.9355(12) -0.0948(8) 0.4378(6) 0.129(6) Uani 1 1 d D U . . .
O1C O 0.9102(18) -0.2089(8) 0.4208(8) 0.175(9) Uani 1 1 d D U . . .
O1D O 0.8558(12) -0.1580(9) 0.4905(4) 0.135(7) Uani 1 1 d D U . . .

loop_
_atom_site_aniso_label
_atom_site_aniso_U_11
_atom_site_aniso_U_22
_atom_site_aniso_U_33
_atom_site_aniso_U_23
_atom_site_aniso_U_13
_atom_site_aniso_U_12
Dy1 0.0154(2) 0.0185(2) 0.0143(2) -0.00221(15) 0.00372(16) -0.00244(14)
Dy2 0.0172(2) 0.0205(2) 0.0178(2) -0.00257(16) 0.00647(17) -0.00348(15)
Cl1 0.0332(12) 0.0249(11) 0.0209(11) 0.0039(9) 0.0039(10) 0.0003(10)
O17 0.038(5) 0.067(6) 0.042(5) 0.009(5) -0.008(4) -0.009(4)
O10 0.017(3) 0.029(4) 0.023(3) 0.009(3) -0.002(3) -0.002(3)
N2 0.014(4) 0.036(5) 0.019(4) -0.005(3) 0.001(3) 0.000(3)
O7 0.035(4) 0.021(3) 0.037(4) -0.006(3) 0.015(3) 0.007(3)
O8 0.025(3) 0.025(3) 0.023(3) 0.000(3) 0.006(3) 0.003(3)
O1 0.027(3) 0.019(3) 0.021(3) -0.008(3) 0.009(3) -0.004(3)
O6 0.046(5) 0.051(5) 0.033(4) -0.006(4) 0.021(4) -0.025(4)
O20 0.077(6) 0.040(5) 0.040(5) -0.001(4) 0.025(5) 0.012(5)
O4 0.026(3) 0.031(4) 0.032(4) -0.004(3) 0.009(3) -0.003(3)
C1 0.011(4) 0.026(5) 0.039(6) 0.000(4) 0.002(4) 0.008(4)
O2 0.009(3) 0.021(3) 0.028(3) 0.000(3) 0.006(3) 0.003(2)
O9 0.066(5) 0.018(3) 0.056(5) -0.005(3) 0.037(5) 0.001(4)
N4 0.025(4) 0.016(4) 0.017(4) -0.001(3) 0.007(3) -0.004(3)
C2 0.020(4) 0.022(5) 0.025(5) 0.005(4) 0.004(4) 0.006(4)
O19 0.039(4) 0.038(4) 0.028(4) 0.003(3) 0.016(3) 0.006(3)
N11 0.020(4) 0.041(5) 0.014(4) 0.004(3) 0.001(3) 0.006(3)
O5 0.042(4) 0.020(3) 0.029(4) 0.000(3) 0.013(3) -0.010(3)
N7 0.036(4) 0.019(4) 0.023(4) -0.008(3) 0.015(4) -0.009(3)
O18 0.045(4) 0.028(4) 0.041(4) -0.004(3) 0.015(4) -0.008(3)
N5 0.035(5) 0.035(5) 0.013(4) 0.008(3) 0.001(3) 0.010(4)
C3 0.033(5) 0.024(5) 0.013(4) 0.001(4) 0.001(4) -0.010(4)
C4 0.045(6) 0.030(5) 0.034(6) -0.004(5) 0.025(5) -0.012(5)
C5 0.024(4) 0.018(4) 0.021(5) 0.001(4) -0.005(4) 0.003(4)
C6 0.033(5) 0.016(5) 0.070(8) 0.011(5) 0.031(6) -0.004(4)
C7 0.022(5) 0.059(8) 0.024(5) -0.004(5) 0.008(4) -0.003(5)
N12 0.020(4) 0.029(4) 0.017(4) 0.008(3) 0.006(3) 0.002(3)
C8 0.042(6) 0.029(5) 0.026(5) -0.001(4) 0.022(5) 0.004(5)
C9 0.026(5) 0.031(5) 0.027(5) -0.007(4) 0.011(4) -0.003(4)
C10 0.044(6) 0.026(5) 0.024(5) -0.007(4) 0.016(5) -0.012(5)
N1 0.017(4) 0.032(4) 0.024(4) -0.009(4) 0.006(3) -0.005(3)
N10 0.020(4) 0.044(5) 0.022(4) -0.009(4) 0.011(4) -0.008(4)
C11 0.039(6) 0.011(4) 0.047(6) 0.009(4) 0.020(5) -0.002(4)
C12 0.044(6) 0.037(6) 0.034(6) 0.001(5) 0.016(5) 0.007(5)
N8 0.033(4) 0.030(4) 0.023(4) 0.002(3) 0.019(4) -0.002(4)
C13 0.024(5) 0.039(6) 0.023(5) -0.014(4) 0.004(4) -0.016(4)
C14 0.021(5) 0.031(5) 0.027(5) -0.003(4) 0.007(4) -0.009(4)
C15 0.045(6) 0.024(5) 0.015(4) 0.000(4) 0.004(4) 0.002(4)
C16 0.032(5) 0.017(4) 0.020(5) -0.006(4) 0.010(4) -0.010(4)
C17 0.026(5) 0.032(5) 0.032(6) 0.007(5) -0.008(4) 0.010(4)
C18 0.040(6) 0.018(5) 0.041(6) 0.000(4) 0.011(5) -0.003(4)
C19 0.030(5) 0.024(5) 0.022(5) -0.014(4) 0.016(4) -0.012(4)
C20 0.022(4) 0.019(4) 0.032(5) -0.006(4) 0.014(4) -0.007(4)
N6 0.031(4) 0.023(4) 0.014(4) 0.000(3) 0.002(3) -0.002(3)
C21 0.022(5) 0.050(7) 0.035(6) -0.004(5) 0.013(5) 0.003(4)
C22 0.023(5) 0.023(5) 0.047(6) -0.023(5) 0.016(5) 0.000(4)
C23 0.013(4) 0.021(4) 0.030(5) -0.010(4) 0.000(4) -0.009(3)
C24 0.016(5) 0.048(7) 0.043(6) -0.018(5) 0.010(5) -0.008(4)
C25 0.015(4) 0.035(6) 0.036(6) -0.003(5) -0.004(4) -0.006(4)
C26 0.034(5) 0.024(5) 0.042(6) -0.007(5) 0.015(5) 0.002(4)
C27 0.017(4) 0.037(5) 0.032(5) -0.013(5) 0.009(4) -0.011(4)
C28 0.026(5) 0.027(5) 0.010(4) 0.000(3) 0.005(4) -0.002(4)
C29 0.023(4) 0.018(4) 0.033(5) -0.007(4) 0.009(4) 0.000(4)
C30 0.027(5) 0.026(5) 0.027(5) 0.001(4) 0.008(4) -0.007(4)
C31 0.042(6) 0.053(7) 0.036(6) -0.026(6) 0.019(5) -0.023(6)
C32 0.026(5) 0.013(4) 0.037(6) 0.002(4) 0.015(4) -0.006(4)
C33 0.020(4) 0.027(5) 0.025(5) -0.005(4) 0.002(4) 0.004(4)
C34 0.027(5) 0.038(6) 0.045(7) -0.008(5) 0.022(5) 0.002(5)
C35 0.039(6) 0.034(5) 0.020(5) 0.004(4) 0.006(4) -0.009(5)
C36 0.018(4) 0.039(6) 0.028(5) 0.004(4) 0.005(4) -0.005(4)
C37 0.020(5) 0.043(6) 0.033(6) -0.007(5) 0.006(4) 0.006(4)
C38 0.057(7) 0.022(5) 0.018(5) -0.003(4) 0.014(5) -0.008(4)
N3 0.016(4) 0.026(4) 0.026(4) -0.005(3) 0.011(3) -0.004(3)
C39 0.020(4) 0.019(4) 0.028(5) 0.000(4) 0.011(4) 0.005(3)
C40 0.071(9) 0.029(6) 0.059(8) -0.008(6) 0.031(7) 0.014(6)
C41 0.042(6) 0.032(5) 0.023(5) 0.001(4) 0.015(5) -0.003(5)
C42 0.043(7) 0.025(6) 0.082(10) 0.002(6) 0.030(7) -0.002(5)
C43 0.026(5) 0.025(5) 0.023(5) 0.004(4) 0.009(4) 0.001(4)
C44 0.043(7) 0.082(10) 0.027(6) -0.030(6) 0.016(5) -0.008(7)
C45 0.026(5) 0.016(4) 0.018(4) -0.009(3) 0.003(4) -0.004(4)
C46 0.079(9) 0.025(6) 0.063(9) -0.010(6) 0.037(8) 0.008(6)
C47 0.011(4) 0.016(4) 0.017(4) 0.001(3) 0.003(3) -0.002(3)
C48 0.014(4) 0.034(5) 0.035(6) -0.010(4) 0.007(4) -0.007(4)
C49 0.016(5) 0.059(7) 0.034(6) 0.002(6) 0.006(4) -0.004(5)
N9 0.013(3) 0.025(4) 0.026(4) -0.004(3) 0.007(3) -0.009(3)
C50 0.011(4) 0.026(4) 0.025(5) -0.006(4) 0.006(4) -0.002(3)
C51 0.021(5) 0.073(9) 0.032(6) -0.013(6) 0.005(5) -0.009(5)
C52 0.017(5) 0.061(8) 0.038(7) -0.002(6) -0.004(5) 0.007(5)
C53 0.048(7) 0.038(7) 0.069(9) 0.002(6) 0.030(7) 0.003(6)
O3 0.010(3) 0.023(3) 0.016(3) 0.000(2) 0.004(2) -0.002(2)
O11 0.039(5) 0.073(6) 0.048(5) 0.019(5) 0.025(4) 0.028(4)
O15 0.053(5) 0.057(6) 0.046(5) -0.015(5) 0.011(4) -0.004(5)
O12 0.057(6) 0.090(7) 0.032(5) -0.016(5) 0.015(4) -0.026(5)
O13 0.060(6) 0.071(7) 0.099(9) 0.027(7) 0.002(7) -0.010(6)
O16 0.067(7) 0.076(8) 0.080(8) -0.014(6) 0.020(6) 0.015(6)
O14 0.093 0.094 0.092 0.003 0.023 -0.002
C54 0.135(17) 0.095(13) 0.036(8) -0.025(8) 0.018(10) -0.071(13)
C55 0.081(6) 0.082(6) 0.081(6) 0.000(2) 0.021(2) -0.001(2)
C56 0.047(7) 0.049(7) 0.064(9) 0.017(7) 0.018(7) 0.004(6)
C57 0.055(8) 0.074(10) 0.053(8) 0.021(8) 0.021(7) 0.022(8)
Cl2 0.0449(16) 0.072(2) 0.0432(17) -0.0298(16) 0.0157(14) -0.0043(15)
O1A 0.096(12) 0.34(3) 0.176(17) 0.06(2) -0.016(14) -0.022(13)
O1B 0.161(14) 0.150(12) 0.069(9) -0.002(9) 0.016(9) -0.083(12)
O1C 0.33(3) 0.096(10) 0.159(17) 0.017(11) 0.165(18) 0.055(14)
O1D 0.160(14) 0.207(16) 0.063(7) -0.067(8) 0.073(8) -0.118(13)

loop_
_atom_type_symbol
_atom_type_description
_atom_type_scat_dispersion_real
_atom_type_scat_dispersion_imag
_atom_type_scat_source
C C 0.0033 0.0016 'International Tables Vol C Tables 4.2.6.8 and 6.1.1.4'
H H 0.0000 0.0000 'International Tables Vol C Tables 4.2.6.8 and 6.1.1.4'
Cl Cl 0.1484 0.1585 'International Tables Vol C Tables 4.2.6.8 and 6.1.1.4'
Dy Dy -0.1892 4.4098 'International Tables Vol C Tables 4.2.6.8 and 6.1.1.4'
N N 0.0061 0.0033 'International Tables Vol C Tables 4.2.6.8 and 6.1.1.4'
O O 0.0106 0.0060 'International Tables Vol C Tables 4.2.6.8 and 6.1.1.4'

loop_
_geom_angle_atom_site_label_1
_geom_angle_atom_site_label_2
_geom_angle_atom_site_label_3
_geom_angle
_geom_angle_site_symmetry_1
_geom_angle_site_symmetry_3
_geom_angle_publ_flag
O1 Dy1 Dy2 112.79(16) . . ?
O1 Dy1 O2 79.3(2) . . ?
O1 Dy1 N4 137.0(2) . . ?
O1 Dy1 O5 69.1(2) . . ?
O1 Dy1 N1 71.0(3) . . ?
O1 Dy1 N6 91.1(2) . . ?
O1 Dy1 N3 125.4(2) . . ?
O1 Dy1 O3 136.7(2) . . ?
O2 Dy1 Dy2 33.87(15) . . ?
O2 Dy1 N4 118.6(2) . . ?
O2 Dy1 O5 134.3(2) . . ?
O2 Dy1 N1 107.7(2) . . ?
O2 Dy1 N6 69.0(2) . . ?
O2 Dy1 N3 143.3(2) . . ?
O2 Dy1 O3 65.4(2) . . ?
N4 Dy1 Dy2 94.77(17) . . ?
N4 Dy1 N6 64.6(3) . . ?
O5 Dy1 Dy2 153.33(18) . . ?
O5 Dy1 N4 71.7(2) . . ?
O5 Dy1 N1 92.6(3) . . ?
O5 Dy1 N6 79.2(3) . . ?
O5 Dy1 N3 82.4(3) . . ?
N1 Dy1 Dy2 113.44(19) . . ?
N1 Dy1 N4 128.2(3) . . ?
N1 Dy1 N6 162.0(3) . . ?
N1 Dy1 N3 64.7(3) . . ?
N6 Dy1 Dy2 74.24(18) . . ?
N3 Dy1 Dy2 113.08(18) . . ?
N3 Dy1 N4 64.5(3) . . ?
N3 Dy1 N6 128.9(3) . . ?
O3 Dy1 Dy2 33.96(14) . . ?
O3 Dy1 N4 83.8(2) . . ?
O3 Dy1 O5 154.1(2) . . ?
O3 Dy1 N1 96.0(2) . . ?
O3 Dy1 N6 98.3(2) . . ?
O3 Dy1 N3 79.4(2) . . ?
O6 Dy2 Dy1 149.90(19) . . ?
O6 Dy2 N7 97.2(3) . . ?
O6 Dy2 N12 76.2(3) . . ?
O6 Dy2 N10 68.5(3) . . ?
O6 Dy2 N9 84.0(3) . . ?
O4 Dy2 Dy1 114.16(18) . . ?
O4 Dy2 O6 71.4(3) . . ?
O4 Dy2 O2 137.1(2) . . ?
O4 Dy2 N7 70.1(3) . . ?
O4 Dy2 N12 93.6(3) . . ?
O4 Dy2 N10 137.7(3) . . ?
O4 Dy2 N9 124.2(3) . . ?
O4 Dy2 O3 79.8(2) . . ?
O2 Dy2 Dy1 33.66(14) . . ?
O2 Dy2 O6 151.5(3) . . ?
O2 Dy2 N7 95.2(2) . . ?
O2 Dy2 N12 97.4(2) . . ?
O2 Dy2 N10 83.6(2) . . ?
O2 Dy2 N9 78.4(2) . . ?
N7 Dy2 Dy1 112.67(18) . . ?
N7 Dy2 N12 163.7(3) . . ?
N12 Dy2 Dy1 73.93(18) . . ?
N10 Dy2 Dy1 94.66(19) . . ?
N10 Dy2 N7 127.7(3) . . ?
N10 Dy2 N12 64.2(3) . . ?
N9 Dy2 Dy1 111.86(17) . . ?
N9 Dy2 N7 64.3(3) . . ?
N9 Dy2 N12 128.6(3) . . ?
N9 Dy2 N10 64.3(3) . . ?
O3 Dy2 Dy1 34.84(15) . . ?
O3 Dy2 O6 133.0(3) . . ?
O3 Dy2 O2 66.0(2) . . ?
O3 Dy2 N7 107.1(2) . . ?
O3 Dy2 N12 69.2(2) . . ?
O3 Dy2 N10 119.4(2) . . ?
O3 Dy2 N9 142.8(2) . . ?
O17 Cl1 O20 110.1(6) . . ?
O17 Cl1 O19 110.3(5) . . ?
O17 Cl1 O18 108.7(5) . . ?
O20 Cl1 O19 109.7(5) . . ?
O18 Cl1 O20 108.3(5) . . ?
O18 Cl1 O19 109.8(5) . . ?
C39 O10 C17 116.1(8) . . ?
N1 N2 H2 121.2 . . ?
C20 N2 H2 121.2 . . ?
C20 N2 N1 117.7(8) . . ?
C27 O7 C40 116.4(9) . . ?
C23 O8 C12 117.6(8) . . ?
C19 O1 Dy1 140.5(6) . . ?
Dy2 O6 H6A 110.2 . . ?
Dy2 O6 H6B 110.0 . . ?
H6A O6 H6B 103.7 . . ?
C32 O4 Dy2 138.3(6) . . ?
C22 C1 H1 119.3 . . ?
C22 C1 C29 121.3(9) . . ?
C29 C1 H1 119.3 . . ?
Dy1 O2 Dy2 112.5(3) . . ?
C50 O2 Dy1 116.5(5) . . ?
C50 O2 Dy2 126.3(5) . . ?
C6 O9 C46 116.3(10) . . ?
C3 N4 Dy1 119.0(6) . . ?
C16 N4 Dy1 121.3(6) . . ?
C16 N4 C3 119.6(8) . . ?
C26 C2 H2A 119.7 . . ?
C26 C2 C39 120.5(9) . . ?
C39 C2 H2A 119.7 . . ?
N12 N11 H11 120.2 . . ?
C36 N11 H11 120.2 . . ?
C36 N11 N12 119.6(8) . . ?
Dy1 O5 H5 110.2(16) . . ?
C35 O5 Dy1 139.2(6) . . ?
C35 O5 H5 108.0(18) . . ?
N8 N7 Dy2 115.3(6) . . ?
C41 N7 Dy2 128.1(7) . . ?
C41 N7 N8 116.1(8) . . ?
C3 N5 H5A 120.3 . . ?
C3 N5 N6 119.4(8) . . ?
N6 N5 H5A 120.3 . . ?
N4 C3 C15 121.7(9) . . ?
N5 C3 N4 119.8(8) . . ?
N5 C3 C15 118.5(9) . . ?
C14 C4 H4 121.0 . . ?
C24 C4 H4 121.0 . . ?
C24 C4 C14 118.0(10) . . ?
N6 C5 H5B 118.8 . . ?
N6 C5 C29 122.3(8) . . ?
C29 C5 H5B 118.8 . . ?
O9 C6 C32 112.6(10) . . ?
O9 C6 C42 125.6(11) . . ?
C42 C6 C32 121.8(12) . . ?
N1 C7 H7 118.1 . . ?
N1 C7 C13 123.7(11) . . ?
C13 C7 H7 118.1 . . ?
N11 N12 Dy2 116.5(6) . . ?
C28 N12 Dy2 125.2(6) . . ?
C28 N12 N11 117.3(8) . . ?
C30 C8 H8 121.3 . . ?
C30 C8 C34 117.4(10) . . ?
C34 C8 H8 121.3 . . ?
C22 C9 H9 121.4 . . ?
C23 C9 H9 121.4 . . ?
C23 C9 C22 117.1(9) . . ?
C16 C10 H10 121.5 . . ?
C38 C10 H10 121.5 . . ?
C38 C10 C16 117.0(10) . . ?
N2 N1 Dy1 116.9(6) . . ?
C7 N1 Dy1 130.2(7) . . ?
C7 N1 N2 112.4(8) . . ?
C25 N10 Dy2 123.2(7) . . ?
C36 N10 Dy2 119.0(7) . . ?
C36 N10 C25 117.7(9) . . ?
C18 C11 C41 117.0(10) . . ?
C32 C11 C18 121.2(10) . . ?
C32 C11 C41 121.2(10) . . ?
O8 C12 H12A 109.5 . . ?
O8 C12 H12B 109.5 . . ?
O8 C12 H12C 109.5 . . ?
H12A C12 H12B 109.5 . . ?
H12A C12 H12C 109.5 . . ?
H12B C12 H12C 109.5 . . ?
N7 N8 H8A 119.3 . . ?
C14 N8 N7 121.5(8) . . ?
C14 N8 H8A 119.3 . . ?
C19 C13 C7 123.0(9) . . ?
C19 C13 C51 119.5(10) . . ?
C51 C13 C7 117.0(11) . . ?
N8 C14 C4 118.9(10) . . ?
N8 C14 N9 116.0(9) . . ?
N9 C14 C4 125.1(10) . . ?
C3 C15 H15 121.3 . . ?
C38 C15 C3 117.5(10) . . ?
C38 C15 H15 121.3 . . ?
N4 C16 C10 122.4(10) . . ?
N4 C16 C30 116.8(9) . . ?
C10 C16 C30 120.7(9) . . ?
O10 C17 H17A 109.5 . . ?
O10 C17 H17B 109.5 . . ?
O10 C17 H17C 109.5 . . ?
H17A C17 H17B 109.5 . . ?
H17A C17 H17C 109.5 . . ?
H17B C17 H17C 109.5 . . ?
C11 C18 H18 121.6 . . ?
C53 C18 C11 116.9(12) . . ?
C53 C18 H18 121.6 . . ?
O1 C19 C13 123.8(8) . . ?
O1 C19 C27 118.9(9) . . ?
C13 C19 C27 117.3(9) . . ?
N2 C20 C33 118.3(9) . . ?
N3 C20 N2 118.3(8) . . ?
N3 C20 C33 123.4(9) . . ?
N5 N6 Dy1 116.3(6) . . ?
C5 N6 Dy1 126.2(6) . . ?
C5 N6 N5 117.2(8) . . ?
C25 C21 H21 119.9 . . ?
C25 C21 C52 120.1(10) . . ?
C52 C21 H21 119.9 . . ?
C1 C22 C9 121.5(8) . . ?
C1 C22 H22 119.2 . . ?
C9 C22 H22 119.2 . . ?
O8 C23 C50 112.9(8) . . ?
C9 C23 O8 123.2(9) . . ?
C9 C23 C50 123.8(10) . . ?
C4 C24 H24 120.1 . . ?
C4 C24 C37 119.8(10) . . ?
C37 C24 H24 120.1 . . ?
N10 C25 C48 113.4(9) . . ?
C21 C25 N10 122.5(10) . . ?
C21 C25 C48 124.0(10) . . ?
C2 C26 H26 119.8 . . ?
C43 C26 C2 120.5(9) . . ?
C43 C26 H26 119.8 . . ?
O7 C27 C19 113.3(9) . . ?
C31 C27 O7 124.3(10) . . ?
C31 C27 C19 122.3(11) . . ?
N12 C28 H28 117.8 . . ?
N12 C28 C45 124.5(8) . . ?
C45 C28 H28 117.8 . . ?
C1 C29 C5 118.7(9) . . ?
C1 C29 C50 117.6(9) . . ?
C5 C29 C50 123.7(8) . . ?
C8 C30 C16 121.4(10) . . ?
N3 C30 C8 123.9(10) . . ?
N3 C30 C16 114.7(9) . . ?
C27 C31 H31 120.2 . . ?
C27 C31 C44 119.5(11) . . ?
C44 C31 H31 120.2 . . ?
O4 C32 C6 120.6(10) . . ?
O4 C32 C11 123.0(9) . . ?
C11 C32 C6 116.5(10) . . ?
C20 C33 H33 121.7 . . ?
C34 C33 C20 116.6(9) . . ?
C34 C33 H33 121.7 . . ?
C8 C34 H34 119.7 . . ?
C33 C34 C8 120.6(9) . . ?
C33 C34 H34 119.7 . . ?
O5 C35 H35A 109.5 . . ?
O5 C35 H35B 109.5 . . ?
O5 C35 H35C 109.5 . . ?
H35A C35 H35B 109.5 . . ?
H35A C35 H35C 109.5 . . ?
H35B C35 H35C 109.5 . . ?
N11 C36 C49 118.3(10) . . ?
N10 C36 N11 119.0(9) . . ?
N10 C36 C49 122.7(10) . . ?
C24 C37 H37 120.5 . . ?
C48 C37 C24 118.9(10) . . ?
C48 C37 H37 120.5 . . ?
C10 C38 H38 119.2 . . ?
C15 C38 C10 121.7(10) . . ?
C15 C38 H38 119.2 . . ?
C20 N3 Dy1 119.4(6) . . ?
C30 N3 Dy1 122.3(6) . . ?
C30 N3 C20 118.1(8) . . ?
O10 C39 C2 126.1(8) . . ?
O10 C39 C47 113.9(8) . . ?
C2 C39 C47 119.9(9) . . ?
O7 C40 H40A 109.5 . . ?
O7 C40 H40B 109.5 . . ?
O7 C40 H40C 109.5 . . ?
H40A C40 H40B 109.5 . . ?
H40A C40 H40C 109.5 . . ?
H40B C40 H40C 109.5 . . ?
N7 C41 C11 125.5(10) . . ?
N7 C41 H41 117.2 . . ?
C11 C41 H41 117.2 . . ?
C6 C42 H42 120.4 . . ?
C53 C42 C6 119.2(12) . . ?
C53 C42 H42 120.4 . . ?
C26 C43 H43 120.0 . . ?
C26 C43 C45 120.0(9) . . ?
C45 C43 H43 120.0 . . ?
C31 C44 H44 120.2 . . ?
C51 C44 C31 119.5(11) . . ?
C51 C44 H44 120.2 . . ?
C43 C45 C28 117.8(8) . . ?
C47 C45 C28 121.6(8) . . ?
C47 C45 C43 120.6(9) . . ?
O9 C46 H46A 109.5 . . ?
O9 C46 H46B 109.5 . . ?
O9 C46 H46C 109.5 . . ?
H46A C46 H46B 109.5 . . ?
H46A C46 H46C 109.5 . . ?
H46B C46 H46C 109.5 . . ?
C45 C47 C39 118.2(8) . . ?
O3 C47 C39 118.9(8) . . ?
O3 C47 C45 122.9(8) . . ?
C37 C48 C25 121.9(10) . . ?
N9 C48 C25 116.7(9) . . ?
N9 C48 C37 121.4(10) . . ?
C36 C49 H49 121.2 . . ?
C52 C49 C36 117.7(11) . . ?
C52 C49 H49 121.2 . . ?
C14 N9 Dy2 121.1(6) . . ?
C14 N9 C48 116.7(8) . . ?
C48 N9 Dy2 121.2(6) . . ?
O2 C50 C23 121.9(9) . . ?
O2 C50 C29 119.8(8) . . ?
C23 C50 C29 118.2(8) . . ?
C13 C51 H51 119.2 . . ?
C44 C51 C13 121.6(12) . . ?
C44 C51 H51 119.2 . . ?
C21 C52 C49 119.3(11) . . ?
C21 C52 H52 120.3 . . ?
C49 C52 H52 120.3 . . ?
C18 C53 H53 117.8 . . ?
C42 C53 C18 124.3(13) . . ?
C42 C53 H53 117.8 . . ?
Dy2 O3 Dy1 111.2(2) . . ?
C47 O3 Dy1 123.8(5) . . ?
C47 O3 Dy2 118.7(5) . . ?
C56 O11 H11A 109.8 . . ?
C54 O15 H15A 109.5 . . ?
H12D O12 H12E 108.4 . . ?
C57 O13 H13 107.3 . . ?
C55 O16 H16 109.5 . . ?
H14A O14 H14B 104.5 . . ?
O15 C54 H54A 109.5 . . ?
O15 C54 H54B 109.5 . . ?
O15 C54 H54C 109.5 . . ?
H54A C54 H54B 109.5 . . ?
H54A C54 H54C 109.5 . . ?
H54B C54 H54C 109.5 . . ?
O16 C55 H55A 110.2 . . ?
O16 C55 H55B 108.6 . . ?
O16 C55 H55C 109.5 . . ?
H55A C55 H55B 109.5 . . ?
H55A C55 H55C 109.5 . . ?
H55B C55 H55C 109.5 . . ?
O11 C56 H56A 109.5 . . ?
O11 C56 H56B 109.5 . . ?
O11 C56 H56C 109.5 . . ?
H56A C56 H56B 109.5 . . ?
H56A C56 H56C 109.5 . . ?
H56B C56 H56C 109.5 . . ?
O13 C57 H57A 110.9 . . ?
O13 C57 H57B 110.4 . . ?
O13 C57 H57C 107.1 . . ?
H57A C57 H57B 109.5 . . ?
H57A C57 H57C 109.5 . . ?
H57B C57 H57C 109.4 . . ?
O1A Cl2 O1C 102.8(13) . . ?
O1B Cl2 O1A 108.0(11) . . ?
O1B Cl2 O1C 104.0(11) . . ?
O1D Cl2 O1A 112.6(12) . . ?
O1D Cl2 O1B 113.3(8) . . ?
O1D Cl2 O1C 115.3(11) . . ?

loop_
_geom_bond_atom_site_label_1
_geom_bond_atom_site_label_2
_geom_bond_distance
_geom_bond_site_symmetry_2
_geom_bond_publ_flag
Dy1 Dy2 3.8941(6) . ?
Dy1 O1 2.207(6) . ?
Dy1 O2 2.336(6) . ?
Dy1 N4 2.501(8) . ?
Dy1 O5 2.442(6) . ?
Dy1 N1 2.483(8) . ?
Dy1 N6 2.532(8) . ?
Dy1 N3 2.501(7) . ?
Dy1 O3 2.386(6) . ?
Dy2 O6 2.408(8) . ?
Dy2 O4 2.221(7) . ?
Dy2 O2 2.349(6) . ?
Dy2 N7 2.522(8) . ?
Dy2 N12 2.529(8) . ?
Dy2 N10 2.486(9) . ?
Dy2 N9 2.477(8) . ?
Dy2 O3 2.333(6) . ?
Cl1 O17 1.385(9) . ?
Cl1 O20 1.445(9) . ?
Cl1 O19 1.458(8) . ?
Cl1 O18 1.442(8) . ?
O10 C17 1.441(11) . ?
O10 C39 1.348(12) . ?
N2 H2 0.8600 . ?
N2 N1 1.393(11) . ?
N2 C20 1.378(13) . ?
O7 C27 1.384(13) . ?
O7 C40 1.459(12) . ?
O8 C12 1.401(13) . ?
O8 C23 1.373(12) . ?
O1 C19 1.311(11) . ?
O6 H6A 0.8637 . ?
O6 H6B 0.8645 . ?
O4 C32 1.290(12) . ?
C1 H1 0.9300 . ?
C1 C22 1.350(15) . ?
C1 C29 1.421(13) . ?
O2 C50 1.355(11) . ?
O9 C6 1.365(16) . ?
O9 C46 1.473(13) . ?
N4 C3 1.350(12) . ?
N4 C16 1.318(13) . ?
C2 H2A 0.9300 . ?
C2 C26 1.400(15) . ?
C2 C39 1.409(13) . ?
N11 H11 0.8600 . ?
N11 N12 1.351(11) . ?
N11 C36 1.345(13) . ?
O5 H5 0.855(10) . ?
O5 C35 1.404(12) . ?
N7 N8 1.402(11) . ?
N7 C41 1.274(14) . ?
N5 H5A 0.8600 . ?
N5 C3 1.330(14) . ?
N5 N6 1.391(11) . ?
C3 C15 1.402(13) . ?
C4 H4 0.9300 . ?
C4 C14 1.386(15) . ?
C4 C24 1.350(16) . ?
C5 H5B 0.9300 . ?
C5 N6 1.292(13) . ?
C5 C29 1.430(14) . ?
C6 C32 1.421(14) . ?
C6 C42 1.386(17) . ?
C7 H7 0.9300 . ?
C7 N1 1.314(14) . ?
C7 C13 1.439(15) . ?
N12 C28 1.281(13) . ?
C8 H8 0.9300 . ?
C8 C30 1.364(14) . ?
C8 C34 1.416(16) . ?
C9 H9 0.9300 . ?
C9 C22 1.420(15) . ?
C9 C23 1.368(14) . ?
C10 H10 0.9300 . ?
C10 C16 1.404(13) . ?
C10 C38 1.382(16) . ?
N10 C25 1.369(14) . ?
N10 C36 1.343(13) . ?
C11 C18 1.437(15) . ?
C11 C32 1.420(15) . ?
C11 C41 1.454(15) . ?
C12 H12A 0.9600 . ?
C12 H12B 0.9600 . ?
C12 H12C 0.9600 . ?
N8 H8A 0.8600 . ?
N8 C14 1.332(13) . ?
C13 C19 1.388(15) . ?
C13 C51 1.416(15) . ?
C14 N9 1.356(13) . ?
C15 H15 0.9300 . ?
C15 C38 1.365(16) . ?
C16 C30 1.521(14) . ?
C17 H17A 0.9600 . ?
C17 H17B 0.9600 . ?
C17 H17C 0.9600 . ?
C18 H18 0.9300 . ?
C18 C53 1.370(17) . ?
C19 C27 1.430(13) . ?
C20 C33 1.415(13) . ?
C20 N3 1.329(13) . ?
C21 H21 0.9300 . ?
C21 C25 1.360(15) . ?
C21 C52 1.376(17) . ?
C22 H22 0.9300 . ?
C23 C50 1.386(13) . ?
C24 H24 0.9300 . ?
C24 C37 1.418(17) . ?
C25 C48 1.480(15) . ?
C26 H26 0.9300 . ?
C26 C43 1.372(14) . ?
C27 C31 1.356(15) . ?
C28 H28 0.9300 . ?
C28 C45 1.452(13) . ?
C29 C50 1.430(14) . ?
C30 N3 1.323(13) . ?
C31 H31 0.9300 . ?
C31 C44 1.405(19) . ?
C33 H33 0.9300 . ?
C33 C34 1.355(15) . ?
C34 H34 0.9300 . ?
C35 H35A 0.9600 . ?
C35 H35B 0.9600 . ?
C35 H35C 0.9600 . ?
C36 C49 1.412(15) . ?
C37 H37 0.9300 . ?
C37 C48 1.401(14) . ?
C38 H38 0.9300 . ?
C39 C47 1.423(12) . ?
C40 H40A 0.9600 . ?
C40 H40B 0.9600 . ?
C40 H40C 0.9600 . ?
C41 H41 0.9300 . ?
C42 H42 0.9300 . ?
C42 C53 1.35(2) . ?
C43 H43 0.9300 . ?
C43 C45 1.426(13) . ?
C44 H44 0.9300 . ?
C44 C51 1.359(18) . ?
C45 C47 1.408(12) . ?
C46 H46A 0.9600 . ?
C46 H46B 0.9600 . ?
C46 H46C 0.9600 . ?
C47 O3 1.324(11) . ?
C48 N9 1.367(13) . ?
C49 H49 0.9300 . ?
C49 C52 1.394(16) . ?
C51 H51 0.9300 . ?
C52 H52 0.9300 . ?
C53 H53 0.9300 . ?
O11 H11A 0.8203 . ?
O11 C56 1.417(9) . ?
O15 H15A 0.8200 . ?
O15 C54 1.440(9) . ?
O12 H12D 0.8233 . ?
O12 H12E 0.9989 . ?
O13 H13 0.8204 . ?
O13 C57 1.416(9) . ?
O16 H16 0.8200 . ?
O16 C55 1.443(10) . ?
O14 H14A 0.8499 . ?
O14 H14B 0.8501 . ?
C54 H54A 0.9600 . ?
C54 H54B 0.9600 . ?
C54 H54C 0.9600 . ?
C55 H55A 0.9600 . ?
C55 H55B 0.9600 . ?
C55 H55C 0.9599 . ?
C56 H56A 0.9600 . ?
C56 H56B 0.9600 . ?
C56 H56C 0.9600 . ?
C57 H57A 0.9601 . ?
C57 H57B 0.9603 . ?
C57 H57C 0.9600 . ?
Cl2 O1A 1.404(11) . ?
Cl2 O1B 1.400(10) . ?
Cl2 O1C 1.417(11) . ?
Cl2 O1D 1.388(9) . ?

loop_
_geom_torsion_atom_site_label_1
_geom_torsion_atom_site_label_2
_geom_torsion_atom_site_label_3
_geom_torsion_atom_site_label_4
_geom_torsion
_geom_torsion_site_symmetry_1
_geom_torsion_site_symmetry_2
_geom_torsion_site_symmetry_3
_geom_torsion_site_symmetry_4
_geom_torsion_publ_flag
Dy1 O1 C19 C13 -18.3(15) . . . . ?
Dy1 O1 C19 C27 162.6(7) . . . . ?
Dy1 O2 C50 C23 112.6(8) . . . . ?
Dy1 O2 C50 C29 -64.7(9) . . . . ?
Dy1 N4 C3 N5 -0.1(11) . . . . ?
Dy1 N4 C3 C15 178.0(7) . . . . ?
Dy1 N4 C16 C10 -178.7(7) . . . . ?
Dy1 N4 C16 C30 4.1(10) . . . . ?
Dy2 O4 C32 C6 150.5(7) . . . . ?
Dy2 O4 C32 C11 -29.9(14) . . . . ?
Dy2 O2 C50 C23 -93.6(9) . . . . ?
Dy2 O2 C50 C29 89.1(9) . . . . ?
Dy2 N7 N8 C14 -8.4(11) . . . . ?
Dy2 N7 C41 C11 19.0(15) . . . . ?
Dy2 N12 C28 C45 13.0(13) . . . . ?
Dy2 N10 C25 C21 177.4(8) . . . . ?
Dy2 N10 C25 C48 1.6(11) . . . . ?
Dy2 N10 C36 N11 4.4(12) . . . . ?
Dy2 N10 C36 C49 -176.8(8) . . . . ?
O10 C39 C47 C45 176.0(8) . . . . ?
O10 C39 C47 O3 -3.7(12) . . . . ?
N2 C20 C33 C34 179.6(9) . . . . ?
N2 C20 N3 Dy1 4.1(11) . . . . ?
N2 C20 N3 C30 179.1(8) . . . . ?
O7 C27 C31 C44 179.5(10) . . . . ?
O8 C23 C50 O2 -1.0(12) . . . . ?
O8 C23 C50 C29 176.3(8) . . . . ?
O1 C19 C27 O7 2.0(12) . . . . ?
O1 C19 C27 C31 178.9(9) . . . . ?
C1 C29 C50 O2 -175.3(8) . . . . ?
C1 C29 C50 C23 7.3(12) . . . . ?
O9 C6 C32 O4 3.2(13) . . . . ?
O9 C6 C32 C11 -176.5(8) . . . . ?
O9 C6 C42 C53 175.0(11) . . . . ?
N4 C3 C15 C38 3.0(14) . . . . ?
N4 C16 C30 C8 -179.8(9) . . . . ?
N4 C16 C30 N3 0.7(12) . . . . ?
C2 C26 C43 C45 1.4(15) . . . . ?
C2 C39 C47 C45 -5.7(13) . . . . ?
C2 C39 C47 O3 174.6(8) . . . . ?
N11 N12 C28 C45 -179.1(8) . . . . ?
N11 C36 C49 C52 178.4(10) . . . . ?
N7 N8 C14 C4 177.3(9) . . . . ?
N7 N8 C14 N9 -2.6(13) . . . . ?
N5 C3 C15 C38 -178.8(9) . . . . ?
C3 N4 C16 C10 4.1(13) . . . . ?
C3 N4 C16 C30 -173.1(8) . . . . ?
C3 N5 N6 Dy1 -11.8(11) . . . . ?
C3 N5 N6 C5 174.1(9) . . . . ?
C3 C15 C38 C10 -0.8(15) . . . . ?
C4 C14 N9 Dy2 -166.7(8) . . . . ?
C4 C14 N9 C48 1.7(14) . . . . ?
C4 C24 C37 C48 -2.5(16) . . . . ?
C5 C29 C50 O2 5.2(13) . . . . ?
C5 C29 C50 C23 -172.2(8) . . . . ?
C6 C42 C53 C18 3.4(19) . . . . ?
C7 C13 C19 O1 -8.8(15) . . . . ?
C7 C13 C19 C27 170.2(9) . . . . ?
C7 C13 C51 C44 -171.9(11) . . . . ?
N12 N11 C36 N10 6.6(14) . . . . ?
N12 N11 C36 C49 -172.2(9) . . . . ?
N12 C28 C45 C43 -162.2(9) . . . . ?
N12 C28 C45 C47 18.9(14) . . . . ?
C8 C30 N3 Dy1 175.3(8) . . . . ?
C8 C30 N3 C20 0.5(14) . . . . ?
C9 C23 C50 O2 175.5(8) . . . . ?
C9 C23 C50 C29 -7.2(13) . . . . ?
C10 C16 C30 C8 2.9(14) . . . . ?
C10 C16 C30 N3 -176.5(9) . . . . ?
N1 N2 C20 C33 -170.5(8) . . . . ?
N1 N2 C20 N3 10.6(12) . . . . ?
N1 C7 C13 C19 5.0(17) . . . . ?
N1 C7 C13 C51 176.8(11) . . . . ?
N10 C25 C48 C37 -171.7(9) . . . . ?
N10 C25 C48 N9 7.2(12) . . . . ?
N10 C36 C49 C52 -0.4(16) . . . . ?
C11 C18 C53 C42 -2.2(18) . . . . ?
C12 O8 C23 C9 10.6(13) . . . . ?
C12 O8 C23 C50 -172.9(9) . . . . ?
N8 N7 C41 C11 -170.3(9) . . . . ?
N8 C14 N9 Dy2 13.1(11) . . . . ?
N8 C14 N9 C48 -178.4(8) . . . . ?
C13 C7 N1 Dy1 19.6(16) . . . . ?
C13 C7 N1 N2 -169.4(9) . . . . ?
C13 C19 C27 O7 -177.1(8) . . . . ?
C13 C19 C27 C31 -0.2(15) . . . . ?
C14 C4 C24 C37 1.6(15) . . . . ?
C16 N4 C3 N5 177.1(9) . . . . ?
C16 N4 C3 C15 -4.7(13) . . . . ?
C16 C10 C38 C15 0.2(14) . . . . ?
C16 C30 N3 Dy1 -5.3(11) . . . . ?
C16 C30 N3 C20 179.9(8) . . . . ?
C17 O10 C39 C2 4.3(13) . . . . ?
C17 O10 C39 C47 -177.5(8) . . . . ?
C18 C11 C32 O4 179.7(9) . . . . ?
C18 C11 C32 C6 -0.6(14) . . . . ?
C18 C11 C41 N7 -178.4(10) . . . . ?
C19 C13 C51 C44 0.1(17) . . . . ?
C19 C27 C31 C44 2.9(17) . . . . ?
C20 N2 N1 Dy1 -20.0(10) . . . . ?
C20 N2 N1 C7 167.8(9) . . . . ?
C20 C33 C34 C8 2.2(15) . . . . ?
N6 N5 C3 N4 8.1(14) . . . . ?
N6 N5 C3 C15 -170.1(9) . . . . ?
N6 C5 C29 C1 -155.3(9) . . . . ?
N6 C5 C29 C50 24.2(14) . . . . ?
C21 C25 C48 C37 12.5(16) . . . . ?
C21 C25 C48 N9 -168.6(10) . . . . ?
C22 C1 C29 C5 175.2(9) . . . . ?
C22 C1 C29 C50 -4.3(14) . . . . ?
C22 C9 C23 O8 179.7(8) . . . . ?
C22 C9 C23 C50 3.5(14) . . . . ?
C23 C9 C22 C1 -0.1(14) . . . . ?
C24 C4 C14 N8 178.8(9) . . . . ?
C24 C4 C14 N9 -1.3(15) . . . . ?
C24 C37 C48 C25 -178.2(9) . . . . ?
C24 C37 C48 N9 2.9(15) . . . . ?
C25 N10 C36 N11 -179.3(9) . . . . ?
C25 N10 C36 C49 -0.5(15) . . . . ?
C25 C21 C52 C49 0.2(18) . . . . ?
C25 C48 N9 Dy2 -13.0(11) . . . . ?
C25 C48 N9 C14 178.6(8) . . . . ?
C26 C2 C39 O10 -179.5(9) . . . . ?
C26 C2 C39 C47 2.5(14) . . . . ?
C26 C43 C45 C28 176.3(9) . . . . ?
C26 C43 C45 C47 -4.9(14) . . . . ?
C27 C31 C44 C51 -4.1(18) . . . . ?
C28 C45 C47 C39 -174.3(8) . . . . ?
C28 C45 C47 O3 5.4(13) . . . . ?
C29 C1 C22 C9 0.7(15) . . . . ?
C29 C5 N6 Dy1 7.5(13) . . . . ?
C29 C5 N6 N5 -179.0(8) . . . . ?
C30 C8 C34 C33 -1.7(16) . . . . ?
C31 C44 C51 C13 2.6(19) . . . . ?
C32 C6 C42 C53 -3.2(16) . . . . ?
C32 C11 C18 C53 0.8(15) . . . . ?
C32 C11 C41 N7 10.0(16) . . . . ?
C33 C20 N3 Dy1 -174.8(7) . . . . ?
C33 C20 N3 C30 0.2(13) . . . . ?
C34 C8 C30 C16 -179.2(9) . . . . ?
C34 C8 C30 N3 0.3(16) . . . . ?
C36 N11 N12 Dy2 -13.9(11) . . . . ?
C36 N11 N12 C28 177.1(9) . . . . ?
C36 N10 C25 C21 1.3(15) . . . . ?
C36 N10 C25 C48 -174.5(9) . . . . ?
C36 C49 C52 C21 0.5(18) . . . . ?
C37 C48 N9 Dy2 165.9(7) . . . . ?
C37 C48 N9 C14 -2.5(13) . . . . ?
C38 C10 C16 N4 -1.9(14) . . . . ?
C38 C10 C16 C30 175.2(9) . . . . ?
N3 C20 C33 C34 -1.5(14) . . . . ?
C39 C2 C26 C43 -0.3(15) . . . . ?
C39 C47 O3 Dy1 -91.7(8) . . . . ?
C39 C47 O3 Dy2 118.5(7) . . . . ?
C40 O7 C27 C19 -176.7(9) . . . . ?
C40 O7 C27 C31 6.5(15) . . . . ?
C41 N7 N8 C14 179.6(9) . . . . ?
C41 C11 C18 C53 -170.8(10) . . . . ?
C41 C11 C32 O4 -9.1(15) . . . . ?
C41 C11 C32 C6 170.6(9) . . . . ?
C42 C6 C32 O4 -178.5(9) . . . . ?
C42 C6 C32 C11 1.8(14) . . . . ?
C43 C45 C47 C39 6.9(13) . . . . ?
C43 C45 C47 O3 -173.4(8) . . . . ?
C45 C47 O3 Dy1 88.7(9) . . . . ?
C45 C47 O3 Dy2 -61.1(10) . . . . ?
C46 O9 C6 C32 -179.5(9) . . . . ?
C46 O9 C6 C42 2.3(15) . . . . ?
C51 C13 C19 O1 179.6(10) . . . . ?
C51 C13 C19 C27 -1.3(14) . . . . ?
C52 C21 C25 N10 -1.2(17) . . . . ?
C52 C21 C25 C48 174.2(11) . . . . ?

loop_
_smtbx_masks_void_nr
_smtbx_masks_void_average_x
_smtbx_masks_void_average_y
_smtbx_masks_void_average_z
_smtbx_masks_void_volume
_smtbx_masks_void_count_electrons
_smtbx_masks_void_content
1 0.000 0.500 0.500 183.8 42.0 ?
2 0.163 0.324 0.458 13.8 3.9 ?
3 0.500 0.000 0.000 183.8 42.0 ?
4 0.337 0.824 0.042 13.8 3.7 ?
5 0.663 0.176 0.958 13.8 3.9 ?
6 0.837 0.676 0.542 13.8 3.7 ?
